data_7224443
loop_
_publ_author_name
'Dasari, Srikanth'
'Abbas, Zafar'
'Kumar, Priyaranjan'
'Patra, Ashis K.'

_publ_section_title
;
 Photosensitized samarium(iii) and erbium(iii) complexes of planar
 N,N-donor heterocyclic bases: crystal structures and evaluation of
 biological activity
;
_journal_issue 23
_journal_name_full CrystEngComm
_journal_page_first 4313
_journal_paper_doi 10.1039/C5CE02387D
_journal_volume 18
_journal_year 2016
_chemical_absolute_configuration rm
_chemical_formula_moiety 'C20 H24 Cl3 N6 O3 Sm'
_chemical_formula_sum 'C20 H24 Cl3 N6 O3 Sm'
_chemical_formula_weight 653.15
_chemical_name_systematic
; 
 ? 
;
_space_group_IT_number 2
_symmetry_cell_setting triclinic
_symmetry_space_group_name_Hall '-P 1'
_symmetry_space_group_name_H-M 'P -1'
_atom_sites_solution_hydrogens geom
_atom_sites_solution_primary direct
_atom_sites_solution_secondary difmap
_audit_creation_method SHELXL-97
_audit_update_record
;
2015-12-01 deposited with the CCDC.
2016-02-09 downloaded from the CCDC.
;
_cell_angle_alpha 84.809(5)
_cell_angle_beta 78.965(5)
_cell_angle_gamma 80.563(5)
_cell_formula_units_Z 2
_cell_length_a 7.0536(19)
_cell_length_b 9.661(3)
_cell_length_c 18.080(5)
_cell_measurement_reflns_used 7411
_cell_measurement_temperature 100(2)
_cell_measurement_theta_max 28.28
_cell_measurement_theta_min 2.37
_cell_volume 1190.7(6)
_computing_cell_refinement 'Bruker APEX II V2012.4-3'
_computing_data_collection 'Bruker APEX II V2012.4-3'
_computing_data_reduction 'Bruker APEX II V2012.4-3'
_computing_molecular_graphics 'ORTEP-3 for Windows (Farrugia, 1997)'
_computing_publication_material 'WinGX publication routines (Farrugia, 1999)'
_computing_structure_refinement 'SHELXL-97 (Sheldrick, 2008)'
_computing_structure_solution 'SHELXS-97 (Sheldrick, 2008)'
_diffrn_ambient_temperature 100(2)
_diffrn_measured_fraction_theta_full 0.994
_diffrn_measured_fraction_theta_max 0.994
_diffrn_measurement_device_type 'Bruker APEX-II CCD'
_diffrn_measurement_method '\f and \w scans'
_diffrn_radiation_monochromator graphite
_diffrn_radiation_source 'fine-focus sealed tube'
_diffrn_radiation_type MoK\a
_diffrn_radiation_wavelength 0.71073
_diffrn_reflns_av_R_equivalents 0.0293
_diffrn_reflns_av_sigmaI/netI 0.0438
_diffrn_reflns_limit_h_max 8
_diffrn_reflns_limit_h_min -8
_diffrn_reflns_limit_k_max 11
_diffrn_reflns_limit_k_min -11
_diffrn_reflns_limit_l_max 19
_diffrn_reflns_limit_l_min -22
_diffrn_reflns_number 8594
_diffrn_reflns_theta_full 26.00
_diffrn_reflns_theta_max 26.00
_diffrn_reflns_theta_min 2.14
_exptl_absorpt_coefficient_mu 2.838
_exptl_absorpt_correction_T_max 0.6441
_exptl_absorpt_correction_T_min 0.5872
_exptl_absorpt_correction_type multi-scan
_exptl_absorpt_process_details SADABS(Sheldrick,1997)
_exptl_crystal_colour Yellow
_exptl_crystal_density_diffrn 1.822
_exptl_crystal_density_method 'not measured'
_exptl_crystal_description Rectangular
_exptl_crystal_F_000 646
_exptl_crystal_size_max 0.21
_exptl_crystal_size_mid 0.20
_exptl_crystal_size_min 0.17
_refine_diff_density_max 0.765
_refine_diff_density_min -0.611
_refine_diff_density_rms 0.123
_refine_ls_extinction_method none
_refine_ls_goodness_of_fit_ref 1.093
_refine_ls_hydrogen_treatment mixed
_refine_ls_matrix_type full
_refine_ls_number_parameters 307
_refine_ls_number_reflns 4666
_refine_ls_number_restraints 3
_refine_ls_restrained_S_all 1.094
_refine_ls_R_factor_all 0.0280
_refine_ls_R_factor_gt 0.0254
_refine_ls_shift/su_max 0.001
_refine_ls_shift/su_mean 0.000
_refine_ls_structure_factor_coef Fsqd
_refine_ls_weighting_details 'calc w=1/[\s^2^(Fo^2^)+(0.0239P)^2^+0.7403P] where P=(Fo^2^+2Fc^2^)/3'
_refine_ls_weighting_scheme calc
_refine_ls_wR_factor_gt 0.0618
_refine_ls_wR_factor_ref 0.0630
_reflns_number_gt 4373
_reflns_number_total 4666
_reflns_threshold_expression >2sigma(I)
_cod_data_source_file c5ce02387d2.cif
_cod_data_source_block SmDPQ
_cod_depositor_comments
;
The following automatic conversions were performed:

'_symmetry_cell_setting' value 'Triclinic' changed to 'triclinic'
according to
/usr/data/users/saulius/crontab/automatic-downloads/rss-feeds/RSC/lib/dictionaries/cif_core.dic
dictionary named 'cif_core.dic' version 2.4.2 from 2011-04-26.

Automatic conversion script
Id: cif_fix_values 4268 2015-11-12 08:31:59Z antanas 

 Adding full bibliography for 7224443--7224446.cif.
;
_cod_original_cell_volume 1190.7(5)
_cod_database_code 7224443

loop_
_symmetry_equiv_pos_as_xyz
'x, y, z'
'-x, -y, -z'

loop_
_atom_site_label
_atom_site_type_symbol
_atom_site_fract_x
_atom_site_fract_y
_atom_site_fract_z
_atom_site_U_iso_or_equiv
_atom_site_adp_type
_atom_site_occupancy
_atom_site_symmetry_multiplicity
_atom_site_calc_flag
_atom_site_refinement_flags
C1 C 0.2673(5) 0.4134(3) 0.11220(17) 0.0166(6) Uani 1 1 d .
H1 H 0.2737 0.4884 0.1418 0.020 Uiso 1 1 calc R
C2 C 0.2414(5) 0.4457(3) 0.03725(18) 0.0187(7) Uani 1 1 d .
H2 H 0.2324 0.5401 0.0167 0.022 Uiso 1 1 calc R
C3 C 0.2294(5) 0.3390(3) -0.00585(17) 0.0156(6) Uani 1 1 d .
H3 H 0.2102 0.3585 -0.0566 0.019 Uiso 1 1 calc R
C4 C 0.2458(4) 0.2002(3) 0.02591(16) 0.0123(6) Uani 1 1 d .
C5 C 0.2353(4) 0.0822(3) -0.01706(16) 0.0116(6) Uani 1 1 d .
C6 C 0.1975(4) -0.0055(3) -0.12499(17) 0.0166(6) Uani 1 1 d .
H6 H 0.1756 0.0075 -0.1756 0.020 Uiso 1 1 calc R
C7 C 0.2227(4) -0.1427(3) -0.09168(17) 0.0167(6) Uani 1 1 d .
H7 H 0.2173 -0.2190 -0.1205 0.020 Uiso 1 1 calc R
C8 C 0.2607(4) -0.0559(3) 0.01639(17) 0.0120(6) Uani 1 1 d .
C9 C 0.2938(4) -0.0787(3) 0.09358(16) 0.0111(6) Uani 1 1 d .
C10 C 0.3238(4) -0.2147(3) 0.12787(17) 0.0140(6) Uani 1 1 d .
H10 H 0.3226 -0.2942 0.1008 0.017 Uiso 1 1 calc R
C11 C 0.3548(4) -0.2316(3) 0.20095(18) 0.0149(6) Uani 1 1 d .
H11 H 0.3729 -0.3227 0.2256 0.018 Uiso 1 1 calc R
C12 C 0.3593(4) -0.1123(3) 0.23833(17) 0.0121(6) Uani 1 1 d .
H12 H 0.3831 -0.1253 0.2887 0.015 Uiso 1 1 calc R
C13 C 0.2991(4) 0.0353(3) 0.13558(16) 0.0105(6) Uani 1 1 d .
C14 C 0.2740(4) 0.1776(3) 0.10100(16) 0.0103(6) Uani 1 1 d .
C15 C 0.2217(4) -0.0124(3) 0.43012(16) 0.0135(6) Uani 1 1 d .
H15 H 0.2969 0.0282 0.4583 0.016 Uiso 1 1 calc R
C16 C 0.0621(5) -0.2087(3) 0.41259(18) 0.0208(7) Uani 1 1 d .
H16A H 0.0105 -0.1425 0.3743 0.031 Uiso 1 1 calc R
H16B H -0.0467 -0.2404 0.4488 0.031 Uiso 1 1 calc R
H16C H 0.1440 -0.2898 0.3881 0.031 Uiso 1 1 calc R
C17 C 0.2478(5) -0.2180(3) 0.51687(18) 0.0209(7) Uani 1 1 d .
H17A H 0.3315 -0.1647 0.5369 0.031 Uiso 1 1 calc R
H17B H 0.3224 -0.3086 0.5012 0.031 Uiso 1 1 calc R
H17C H 0.1354 -0.2341 0.5561 0.031 Uiso 1 1 calc R
C18 C -0.0256(5) 0.5097(3) 0.32744(18) 0.0151(6) Uani 1 1 d .
H18 H -0.0366 0.4621 0.3760 0.018 Uiso 1 1 calc R
C19 C -0.3429(5) 0.6420(3) 0.37169(18) 0.0202(7) Uani 1 1 d .
H19A H -0.4508 0.6070 0.3559 0.030 Uiso 1 1 calc R
H19B H -0.3757 0.7437 0.3767 0.030 Uiso 1 1 calc R
H19C H -0.3210 0.5951 0.4204 0.030 Uiso 1 1 calc R
C20 C -0.1598(5) 0.6890(3) 0.24189(18) 0.0176(6) Uani 1 1 d .
H20A H -0.0260 0.6744 0.2133 0.026 Uiso 1 1 calc R
H20B H -0.2018 0.7895 0.2489 0.026 Uiso 1 1 calc R
H20C H -0.2472 0.6546 0.2140 0.026 Uiso 1 1 calc R
Cl1 Cl 0.29497(11) 0.34048(8) 0.42591(4) 0.01752(16) Uani 1 1 d .
Cl2 Cl 0.63433(10) 0.04840(7) 0.32439(4) 0.01308(14) Uani 1 1 d .
Cl3 Cl 0.60098(10) 0.39815(7) 0.22740(4) 0.01468(15) Uani 1 1 d .
H33 H -0.116(5) 0.264(4) 0.261(2) 0.059(16) Uiso 1 1 d D
N1 N 0.2832(4) 0.2840(2) 0.14392(14) 0.0117(5) Uani 1 1 d .
N2 N 0.3323(3) 0.0186(2) 0.20785(13) 0.0102(5) Uani 1 1 d .
N3 N 0.2031(4) 0.1067(3) -0.08865(14) 0.0149(5) Uani 1 1 d .
N4 N 0.2538(4) -0.1693(3) -0.02162(14) 0.0146(5) Uani 1 1 d .
N5 N 0.1794(4) -0.1388(3) 0.45226(14) 0.0141(5) Uani 1 1 d .
N6 N -0.1662(4) 0.6124(2) 0.31538(14) 0.0131(5) Uani 1 1 d .
O1 O 0.1685(3) 0.0576(2) 0.37402(12) 0.0148(4) Uani 1 1 d .
O2 O 0.1211(3) 0.4709(2) 0.27926(12) 0.0149(4) Uani 1 1 d .
O3 O -0.0242(3) 0.2208(2) 0.27656(13) 0.0189(5) Uani 1 1 d D
H34 H -0.0641 0.1541 0.3052 0.028 Uiso 1 1 calc RD
Sm1 Sm 0.31092(2) 0.237613(14) 0.290049(8) 0.00938(6) Uani 1 1 d .

loop_
_atom_site_aniso_label
_atom_site_aniso_U_11
_atom_site_aniso_U_22
_atom_site_aniso_U_33
_atom_site_aniso_U_23
_atom_site_aniso_U_13
_atom_site_aniso_U_12
C1 0.0233(17) 0.0110(14) 0.0167(16) 0.0005(11) -0.0061(13) -0.0039(12)
C2 0.0229(17) 0.0136(14) 0.0209(17) 0.0031(12) -0.0088(14) -0.0033(13)
C3 0.0169(15) 0.0178(15) 0.0127(15) 0.0021(12) -0.0054(12) -0.0030(12)
C4 0.0094(14) 0.0145(14) 0.0129(14) -0.0007(11) -0.0023(11) -0.0017(11)
C5 0.0075(13) 0.0157(14) 0.0123(14) -0.0017(11) -0.0017(11) -0.0034(11)
C6 0.0112(14) 0.0285(17) 0.0113(14) -0.0043(12) -0.0030(12) -0.0037(13)
C7 0.0117(15) 0.0248(16) 0.0142(15) -0.0090(12) -0.0010(12) -0.0018(13)
C8 0.0084(13) 0.0140(14) 0.0141(15) -0.0039(11) -0.0016(11) -0.0026(11)
C9 0.0075(13) 0.0130(14) 0.0131(14) -0.0030(11) -0.0010(11) -0.0025(11)
C10 0.0129(14) 0.0121(14) 0.0178(15) -0.0039(11) -0.0032(12) -0.0018(11)
C11 0.0140(15) 0.0105(14) 0.0201(16) -0.0003(11) -0.0027(12) -0.0021(11)
C12 0.0103(14) 0.0122(13) 0.0141(14) 0.0005(11) -0.0036(12) -0.0013(11)
C13 0.0068(13) 0.0120(14) 0.0130(14) -0.0020(11) -0.0019(11) -0.0013(11)
C14 0.0082(13) 0.0109(13) 0.0125(14) -0.0032(11) -0.0015(11) -0.0022(11)
C15 0.0119(14) 0.0154(14) 0.0136(15) -0.0051(11) -0.0017(12) -0.0015(11)
C16 0.0241(17) 0.0240(16) 0.0179(16) 0.0013(13) -0.0079(14) -0.0110(14)
C17 0.0218(17) 0.0228(16) 0.0172(16) 0.0034(13) -0.0059(14) -0.0003(13)
C18 0.0166(16) 0.0127(14) 0.0185(16) -0.0001(12) -0.0076(13) -0.0043(12)
C19 0.0176(16) 0.0236(16) 0.0169(16) -0.0022(13) -0.0030(13) 0.0046(13)
C20 0.0142(15) 0.0149(14) 0.0217(16) 0.0024(12) -0.0033(13) 0.0013(12)
Cl1 0.0184(4) 0.0209(4) 0.0140(4) -0.0049(3) -0.0062(3) 0.0010(3)
Cl2 0.0107(3) 0.0128(3) 0.0165(3) -0.0012(3) -0.0051(3) -0.0007(3)
Cl3 0.0121(3) 0.0120(3) 0.0205(4) -0.0013(3) -0.0045(3) -0.0014(3)
N1 0.0129(12) 0.0099(11) 0.0138(12) -0.0011(9) -0.0043(10) -0.0034(10)
N2 0.0095(12) 0.0109(11) 0.0108(12) -0.0019(9) -0.0024(10) -0.0020(9)
N3 0.0120(13) 0.0206(13) 0.0121(13) -0.0014(10) -0.0010(10) -0.0034(10)
N4 0.0104(12) 0.0182(13) 0.0156(13) -0.0067(10) -0.0011(10) -0.0020(10)
N5 0.0160(13) 0.0143(12) 0.0119(12) -0.0009(10) -0.0022(10) -0.0028(10)
N6 0.0121(12) 0.0129(12) 0.0139(13) -0.0021(10) -0.0026(10) 0.0000(10)
O1 0.0127(11) 0.0167(10) 0.0146(11) 0.0012(8) -0.0031(9) -0.0017(8)
O2 0.0136(11) 0.0123(10) 0.0176(11) -0.0022(8) -0.0016(9) 0.0009(8)
O3 0.0103(11) 0.0186(11) 0.0281(13) 0.0082(9) -0.0088(10) -0.0018(9)
Sm1 0.00830(9) 0.00911(9) 0.01134(9) -0.00127(5) -0.00370(6) -0.00048(6)

loop_
_atom_type_symbol
_atom_type_description
_atom_type_scat_dispersion_real
_atom_type_scat_dispersion_imag
_atom_type_scat_source
C C 0.0033 0.0016 'International Tables Vol C Tables 4.2.6.8 and 6.1.1.4'
H H 0.0000 0.0000 'International Tables Vol C Tables 4.2.6.8 and 6.1.1.4'
N N 0.0061 0.0033 'International Tables Vol C Tables 4.2.6.8 and 6.1.1.4'
O O 0.0106 0.0060 'International Tables Vol C Tables 4.2.6.8 and 6.1.1.4'
Cl Cl 0.1484 0.1585 'International Tables Vol C Tables 4.2.6.8 and 6.1.1.4'
Sm Sm -0.1638 3.4418 'International Tables Vol C Tables 4.2.6.8 and 6.1.1.4'

loop_
_geom_angle_atom_site_label_1
_geom_angle_atom_site_label_2
_geom_angle_atom_site_label_3
_geom_angle
N1 C1 C2 123.5(3)
C3 C2 C1 118.9(3)
C2 C3 C4 119.2(3)
C14 C4 C3 117.9(3)
C14 C4 C5 120.2(3)
C3 C4 C5 121.8(3)
N3 C5 C8 121.1(3)
N3 C5 C4 119.2(3)
C8 C5 C4 119.7(3)
N3 C6 C7 122.6(3)
N4 C7 C6 122.2(3)
N4 C8 C5 121.8(3)
N4 C8 C9 118.5(3)
C5 C8 C9 119.7(3)
C10 C9 C13 118.3(3)
C10 C9 C8 121.1(3)
C13 C9 C8 120.6(3)
C11 C10 C9 119.3(3)
C10 C11 C12 118.6(3)
N2 C12 C11 124.1(3)
N2 C13 C9 122.5(3)
N2 C13 C14 117.8(3)
C9 C13 C14 119.7(3)
N1 C14 C4 122.7(3)
N1 C14 C13 117.2(2)
C4 C14 C13 120.0(3)
O1 C15 N5 123.7(3)
O2 C18 N6 124.4(3)
C1 N1 C14 117.7(3)
C1 N1 Sm1 120.6(2)
C14 N1 Sm1 121.60(18)
C12 N2 C13 117.2(3)
C12 N2 Sm1 120.79(19)
C13 N2 Sm1 121.74(17)
C6 N3 C5 116.2(3)
C7 N4 C8 116.1(3)
C15 N5 C17 122.0(3)
C15 N5 C16 121.8(3)
C17 N5 C16 116.2(2)
C18 N6 C19 121.1(3)
C18 N6 C20 120.7(3)
C19 N6 C20 117.7(2)
C15 O1 Sm1 131.5(2)
C18 O2 Sm1 121.35(18)
O1 Sm1 O2 119.15(7)
O1 Sm1 O3 66.55(7)
O2 Sm1 O3 69.33(7)
O1 Sm1 N2 73.30(7)
O2 Sm1 N2 128.64(7)
O3 Sm1 N2 73.11(8)
O1 Sm1 N1 124.65(8)
O2 Sm1 N1 74.42(7)
O3 Sm1 N1 71.38(8)
N2 Sm1 N1 61.03(7)
O1 Sm1 Cl1 79.20(6)
O2 Sm1 Cl1 76.78(5)
O3 Sm1 Cl1 107.88(6)
N2 Sm1 Cl1 149.44(5)
N1 Sm1 Cl1 149.29(5)
O1 Sm1 Cl3 155.42(5)
O2 Sm1 Cl3 78.51(6)
O3 Sm1 Cl3 138.02(5)
N2 Sm1 Cl3 110.32(6)
N1 Sm1 Cl3 74.58(6)
Cl1 Sm1 Cl3 89.52(3)
O1 Sm1 Cl2 75.73(5)
O2 Sm1 Cl2 153.60(6)
O3 Sm1 Cl2 135.90(5)
N2 Sm1 Cl2 74.90(5)
N1 Sm1 Cl2 116.80(5)
Cl1 Sm1 Cl2 85.73(2)
Cl3 Sm1 Cl2 81.76(3)

loop_
_geom_bond_atom_site_label_1
_geom_bond_atom_site_label_2
_geom_bond_distance
C1 N1 1.325(4)
C1 C2 1.402(4)
C2 C3 1.370(5)
C3 C4 1.405(4)
C4 C14 1.402(4)
C4 C5 1.456(4)
C5 N3 1.350(4)
C5 C8 1.413(4)
C6 N3 1.327(4)
C6 C7 1.403(4)
C7 N4 1.322(4)
C8 N4 1.357(4)
C8 C9 1.450(4)
C9 C10 1.402(4)
C9 C13 1.403(4)
C10 C11 1.371(4)
C11 C12 1.395(4)
C12 N2 1.332(4)
C13 N2 1.362(4)
C13 C14 1.456(4)
C14 N1 1.359(4)
C15 O1 1.251(3)
C15 N5 1.314(4)
C16 N5 1.468(4)
C17 N5 1.454(4)
C18 O2 1.248(4)
C18 N6 1.318(4)
C19 N6 1.456(4)
C20 N6 1.458(4)
Cl1 Sm1 2.7080(10)
Cl2 Sm1 2.8108(8)
Cl3 Sm1 2.7767(9)
N1 Sm1 2.678(2)
N2 Sm1 2.662(2)
O1 Sm1 2.419(2)
O2 Sm1 2.437(2)
O3 Sm1 2.455(2)
